data_1508462
loop_
_publ_author_name
'Kato, Reizo'
'Hengbo, Cui'

_publ_section_title
;
 Cation Dependence of Crystal Structure and Band Parameters in a Series of
 Molecular Conductors, beta'-(Cation)[Pd(dmit)2]2 (dmit =
 1,3-dithiole-2-thione-4,5-dithiolate)
;
_journal_issue 3
_journal_name_full Crystals
_journal_page_first 861
_journal_page_last 874
_journal_paper_doi 10.3390/cryst2030861
_journal_volume 2
_journal_year 2012
_chemical_formula_moiety '(C4 H12 Sb), 2(C3 Pd S10)'
_chemical_formula_sum 'C16 H12 Pd2 S20 Sb'
_chemical_formula_weight 1180.02
_space_group_IT_number 15
_symmetry_cell_setting monoclinic
_symmetry_Int_Tables_number 15
_symmetry_space_group_name_Hall '-C 2yc'
_symmetry_space_group_name_H-M 'C 1 2/c 1'
_cell_angle_alpha 90.0000
_cell_angle_beta 97.543(5)
_cell_angle_gamma 90.0000
_cell_formula_units_Z 4
_cell_length_a 14.325(7)
_cell_length_b 6.403(3)
_cell_length_c 36.893(19)
_cell_measurement_reflns_used 4773
_cell_measurement_temperature 296(2)
_cell_measurement_theta_max 31.4
_cell_measurement_theta_min 2.2
_cell_volume 3355(3)
_computing_cell_refinement CrystalClear
_computing_data_collection CrystalClear
_computing_data_reduction CrystalStructure
_computing_publication_material 'CrystalStructure 3.8'
_computing_structure_refinement 'SHELXL-97 (Sheldrick, 1997)'
_computing_structure_solution SIR92
_diffrn_ambient_temperature 296(2)
_diffrn_detector_area_resol_mean 7.31
_diffrn_measured_fraction_theta_full 0.984
_diffrn_measured_fraction_theta_max 0.984
_diffrn_measurement_device_type 'Rigaku Mercury'
_diffrn_measurement_method \w
_diffrn_radiation_type 'Mo K\a'
_diffrn_radiation_wavelength 0.71075
_diffrn_reflns_av_R_equivalents 0.045
_diffrn_reflns_limit_h_max 20
_diffrn_reflns_limit_h_min -20
_diffrn_reflns_limit_k_max 8
_diffrn_reflns_limit_k_min -9
_diffrn_reflns_limit_l_max 51
_diffrn_reflns_limit_l_min -51
_diffrn_reflns_number 16679
_diffrn_reflns_theta_full 30.02
_diffrn_reflns_theta_max 30.02
_exptl_absorpt_coefficient_mu 3.120
_exptl_absorpt_correction_T_max 0.5742
_exptl_absorpt_correction_T_min 0.5742
_exptl_absorpt_correction_type empirical
_exptl_crystal_colour black
_exptl_crystal_density_diffrn 2.336
_exptl_crystal_density_method 'not measured'
_exptl_crystal_description platelet
_exptl_crystal_F_000 2284.00
_exptl_crystal_size_max 0.20
_exptl_crystal_size_mid 0.20
_exptl_crystal_size_min 0.02
_refine_diff_density_max 1.12
_refine_diff_density_min -0.83
_refine_ls_extinction_method none
_refine_ls_goodness_of_fit_ref 1.022
_refine_ls_hydrogen_treatment refall
_refine_ls_number_parameters 178
_refine_ls_number_reflns 4792
_refine_ls_R_factor_gt 0.0316
_refine_ls_shift/su_max 0.0010
_refine_ls_structure_factor_coef Fsqd
_refine_ls_weighting_details 'w = 1/[\s^2^(Fo^2^)+(0.0311P)^2^+0.0000P] where P=(Fo^2^+2Fc^2^)/3'
_refine_ls_weighting_scheme calc
_refine_ls_wR_factor_ref 0.0775
_reflns_number_gt 3834
_reflns_number_total 4792
_reflns_threshold_expression F^2^>2.0\s(F^2^)
_cod_data_source_file C16H12Pd2S20Sb_C2_c_Me4SbPddmit22_crystals-02-00861-s001_DC197.cif
_cod_data_source_block '__879_Me4Sb_110816'
_cod_original_formula_sum 'C16 H12 Pd2 S20 Sb '
_cod_database_code 1508462

loop_
_symmetry_equiv_pos_site_id
_symmetry_equiv_pos_as_xyz
1 +X,+Y,+Z
2 -X,+Y,1/2-Z
3 -X,-Y,-Z
4 +X,-Y,1/2+Z
5 1/2+X,1/2+Y,+Z
6 1/2-X,1/2+Y,1/2-Z
7 1/2-X,1/2-Y,-Z
8 1/2+X,1/2-Y,1/2+Z

loop_
_atom_site_label
_atom_site_type_symbol
_atom_site_fract_x
_atom_site_fract_y
_atom_site_fract_z
_atom_site_U_iso_or_equiv
_atom_site_adp_type
_atom_site_occupancy
_atom_site_symmetry_multiplicity
_atom_site_calc_flag
_atom_site_refinement_flags
Sb(1) Sb 1.0000 0.77727(5) 0.7500 0.04715(10) Uani 1.00 2 d S
Pd(1) Pd 0.850405(14) 0.17822(3) 0.518655(6) 0.02557(6) Uani 1.00 1 d .
S(1) S 0.86462(5) 0.48127(11) 0.55241(2) 0.03085(15) Uani 1.00 1 d .
S(2) S 0.79237(5) 0.00708(11) 0.56597(2) 0.03230(15) Uani 1.00 1 d .
S(3) S 0.91735(5) 0.34512(11) 0.47336(2) 0.03287(15) Uani 1.00 1 d .
S(4) S 0.84663(6) -0.12803(11) 0.48578(2) 0.03255(15) Uani 1.00 1 d .
S(5) S 0.82957(6) 0.56972(13) 0.62956(2) 0.04012(18) Uani 1.00 1 d .
S(6) S 0.76434(6) 0.15208(14) 0.64102(2) 0.04040(18) Uani 1.00 1 d .
S(7) S 0.96713(6) 0.19583(12) 0.40160(2) 0.03547(16) Uani 1.00 1 d .
S(8) S 0.90688(6) -0.22740(12) 0.41291(2) 0.03593(17) Uani 1.00 1 d .
S(9) S 0.77371(8) 0.45861(18) 0.70191(3) 0.0597(2) Uani 1.00 1 d .
S(10) S 0.97442(7) -0.11882(16) 0.34290(3) 0.0538(2) Uani 1.00 1 d .
C(1) C 0.82802(19) 0.3999(4) 0.59238(8) 0.0286(5) Uani 1.00 1 d .
C(2) C 0.79766(19) 0.2010(4) 0.59782(8) 0.0310(6) Uani 1.00 1 d .
C(3) C 0.92258(18) 0.1500(4) 0.44261(7) 0.0267(5) Uani 1.00 1 d .
C(4) C 0.89301(18) -0.0529(4) 0.44809(7) 0.0269(5) Uani 1.00 1 d .
C(5) C 0.7883(2) 0.3960(5) 0.65956(9) 0.0384(7) Uani 1.00 1 d .
C(6) C 0.9506(2) -0.0517(4) 0.38377(8) 0.0332(6) Uani 1.00 1 d .
C(7) C 0.8885(3) 0.9726(6) 0.72986(12) 0.0711(12) Uani 1.00 1 d .
C(8) C 1.0459(2) 0.5893(6) 0.70948(11) 0.0617(10) Uani 1.00 1 d .
H(1) H 0.9129 1.1029 0.7223 0.085 Uiso 1.00 1 c R
H(2) H 0.8496 0.9978 0.7487 0.085 Uiso 1.00 1 c R
H(3) H 0.8518 0.9070 0.7094 0.085 Uiso 1.00 1 c R
H(4) H 1.0115 0.4603 0.7078 0.074 Uiso 1.00 1 c R
H(5) H 1.1119 0.5608 0.7156 0.074 Uiso 1.00 1 c R
H(6) H 1.0354 0.6605 0.6864 0.074 Uiso 1.00 1 c R

loop_
_atom_site_aniso_label
_atom_site_aniso_U_11
_atom_site_aniso_U_22
_atom_site_aniso_U_33
_atom_site_aniso_U_12
_atom_site_aniso_U_13
_atom_site_aniso_U_23
Sb(1) 0.0664(2) 0.03601(18) 0.04069(19) 0.0000 0.01309(16) 0.0000
Pd(1) 0.03002(11) 0.02638(12) 0.02139(11) -0.00214(8) 0.00737(8) -0.00199(8)
S(1) 0.0398(3) 0.0287(3) 0.0256(3) -0.0052(3) 0.0102(2) -0.0037(2)
S(2) 0.0428(4) 0.0291(3) 0.0266(3) -0.0044(3) 0.0107(3) -0.0004(2)
S(3) 0.0443(4) 0.0289(3) 0.0277(3) -0.0089(3) 0.0134(3) -0.0047(2)
S(4) 0.0473(4) 0.0258(3) 0.0269(3) -0.0053(3) 0.0136(3) -0.0019(2)
S(5) 0.0551(4) 0.0396(4) 0.0268(3) 0.0016(3) 0.0099(3) -0.0073(3)
S(6) 0.0465(4) 0.0511(4) 0.0254(3) -0.0052(3) 0.0118(3) 0.0010(3)
S(7) 0.0444(4) 0.0370(4) 0.0279(3) -0.0053(3) 0.0157(3) -0.0015(3)
S(8) 0.0484(4) 0.0305(3) 0.0312(4) 0.0001(3) 0.0141(3) -0.0062(3)
S(9) 0.0742(6) 0.0792(7) 0.0295(4) 0.0069(5) 0.0205(4) -0.0100(4)
S(10) 0.0711(6) 0.0620(5) 0.0326(4) 0.0050(5) 0.0223(4) -0.0098(4)
C(1) 0.0283(13) 0.0361(15) 0.0219(13) 0.0033(11) 0.0048(10) -0.0023(11)
C(2) 0.0292(13) 0.0432(17) 0.0217(13) 0.0020(12) 0.0068(10) 0.0018(12)
C(3) 0.0272(12) 0.0324(14) 0.0216(12) -0.0006(11) 0.0069(10) -0.0016(11)
C(4) 0.0269(12) 0.0300(14) 0.0244(13) 0.0021(11) 0.0050(10) -0.0024(11)
C(5) 0.0365(15) 0.0537(19) 0.0263(14) 0.0077(14) 0.0083(12) -0.0032(14)
C(6) 0.0291(13) 0.0434(17) 0.0279(15) 0.0029(12) 0.0070(11) -0.0057(13)
C(7) 0.086(3) 0.066(2) 0.067(3) 0.022(2) 0.030(2) 0.022(2)
C(8) 0.076(2) 0.057(2) 0.051(2) 0.009(2) 0.0019(19) -0.0182(19)

loop_
_atom_type_symbol
_atom_type_description
_atom_type_scat_dispersion_real
_atom_type_scat_dispersion_imag
_atom_type_scat_source
S S 0.125 0.123
;
International Tables for Crystallography
(1992, Vol. C, Tables 4.2.6.8 and 6.1.1.4)
;
Pd Pd -0.999 1.007
;
International Tables for Crystallography
(1992, Vol. C, Tables 4.2.6.8 and 6.1.1.4)
;
Sb Sb -0.587 1.546
;
International Tables for Crystallography
(1992, Vol. C, Tables 4.2.6.8 and 6.1.1.4)
;
C C 0.003 0.002
;
International Tables for Crystallography
(1992, Vol. C, Tables 4.2.6.8 and 6.1.1.4)
;
H H 0.000 0.000
;
International Tables for Crystallography
(1992, Vol. C, Table 6.1.1.4)
;

loop_
_geom_angle_atom_site_label_1
_geom_angle_atom_site_label_2
_geom_angle_atom_site_label_3
_geom_angle
_geom_angle_publ_flag
_geom_angle_site_symmetry_1
_geom_angle_site_symmetry_3
C(7) Sb(1) C(7) 106.36(16) yes . 2_756
C(7) Sb(1) C(8) 112.84(16) yes . .
C(7) Sb(1) C(8) 107.55(16) yes . 2_756
C(7) Sb(1) C(8) 107.55(16) yes 2_756 .
C(7) Sb(1) C(8) 112.84(16) yes 2_756 2_756
C(8) Sb(1) C(8) 109.74(16) yes . 2_756
S(1) Pd(1) S(2) 90.35(2) yes . .
S(1) Pd(1) S(3) 89.18(2) yes . .
S(1) Pd(1) S(4) 176.26(2) yes . .
S(2) Pd(1) S(3) 176.48(2) yes . .
S(2) Pd(1) S(4) 90.47(2) yes . .
S(3) Pd(1) S(4) 89.78(2) yes . .
Pd(1) S(1) C(1) 101.22(10) yes . .
Pd(1) S(2) C(2) 100.83(10) yes . .
Pd(1) S(3) C(3) 101.73(9) yes . .
Pd(1) S(4) C(4) 101.92(9) yes . .
C(1) S(5) C(5) 97.60(15) yes . .
C(2) S(6) C(5) 97.78(15) yes . .
C(3) S(7) C(6) 97.41(14) yes . .
C(4) S(8) C(6) 97.57(14) yes . .
S(1) C(1) S(5) 120.90(17) yes . .
S(1) C(1) C(2) 123.3(2) yes . .
S(5) C(1) C(2) 115.8(2) yes . .
S(2) C(2) S(6) 120.31(17) yes . .
S(2) C(2) C(1) 124.3(2) yes . .
S(6) C(2) C(1) 115.4(2) yes . .
S(3) C(3) S(7) 120.68(16) yes . .
S(3) C(3) C(4) 123.4(2) yes . .
S(7) C(3) C(4) 115.9(2) yes . .
S(4) C(4) S(8) 121.74(16) yes . .
S(4) C(4) C(3) 123.2(2) yes . .
S(8) C(4) C(3) 115.1(2) yes . .
S(5) C(5) S(6) 113.38(19) yes . .
S(5) C(5) S(9) 123.1(2) yes . .
S(6) C(5) S(9) 123.5(2) yes . .
S(7) C(6) S(8) 113.87(17) yes . .
S(7) C(6) S(10) 123.77(19) yes . .
S(8) C(6) S(10) 122.36(18) yes . .
Sb(1) C(7) H(1) 109.5 no . .
Sb(1) C(7) H(2) 109.5 no . .
Sb(1) C(7) H(3) 109.5 no . .
H(1) C(7) H(2) 109.5 no . .
H(1) C(7) H(3) 109.5 no . .
H(2) C(7) H(3) 109.5 no . .
Sb(1) C(8) H(4) 109.5 no . .
Sb(1) C(8) H(5) 109.5 no . .
Sb(1) C(8) H(6) 109.5 no . .
H(4) C(8) H(5) 109.5 no . .
H(4) C(8) H(6) 109.5 no . .
H(5) C(8) H(6) 109.5 no . .

loop_
_geom_bond_atom_site_label_1
_geom_bond_atom_site_label_2
_geom_bond_distance
_geom_bond_publ_flag
_geom_bond_site_symmetry_2
Sb(1) C(7) 2.087(4) yes .
Sb(1) C(7) 2.087(4) yes 2_756
Sb(1) C(8) 2.091(4) yes .
Sb(1) C(8) 2.091(4) yes 2_756
Pd(1) S(1) 2.3002(7) yes .
Pd(1) S(2) 2.3065(7) yes .
Pd(1) S(3) 2.2967(7) yes .
Pd(1) S(4) 2.3026(7) yes .
S(1) C(1) 1.710(3) yes .
S(2) C(2) 1.704(3) yes .
S(3) C(3) 1.696(2) yes .
S(4) C(4) 1.688(2) yes .
S(5) C(1) 1.748(3) yes .
S(5) C(5) 1.727(3) yes .
S(6) C(2) 1.751(3) yes .
S(6) C(5) 1.722(3) yes .
S(7) C(3) 1.742(2) yes .
S(7) C(6) 1.721(3) yes .
S(8) C(4) 1.744(2) yes .
S(8) C(6) 1.729(3) yes .
S(9) C(5) 1.653(3) yes .
S(10) C(6) 1.646(3) yes .
C(1) C(2) 1.369(4) yes .
C(3) C(4) 1.389(3) yes .
C(7) H(1) 0.960 no .
C(7) H(2) 0.960 no .
C(7) H(3) 0.960 no .
C(8) H(4) 0.960 no .
C(8) H(5) 0.960 no .
C(8) H(6) 0.960 no .

loop_
_geom_contact_atom_site_label_1
_geom_contact_atom_site_label_2
_geom_contact_distance
_geom_contact_site_symmetry_2
Pd(1) Pd(1) 3.1584(2) 7_656
S(1) S(2) 3.5767(10) 1_565
S(1) S(3) 3.5601(10) 3_766
S(1) S(4) 3.4930(10) 1_565
S(1) S(4) 3.3025(10) 7_656
S(1) S(7) 3.4481(10) 3_766
S(2) S(1) 3.5767(10) 1_545
S(2) S(3) 3.2989(9) 7_656
S(2) S(4) 3.5359(10) 7_646
S(2) S(8) 3.5419(11) 7_646
S(3) S(1) 3.5601(10) 3_766
S(3) S(2) 3.2989(9) 7_656
S(3) S(3) 3.4904(9) 3_766
S(3) S(4) 3.5691(10) 1_565
S(3) S(8) 3.5214(10) 1_565
S(4) S(1) 3.4930(10) 1_545
S(4) S(1) 3.3025(10) 7_656
S(4) S(2) 3.5359(10) 7_646
S(4) S(3) 3.5691(10) 1_545
S(4) S(4) 3.4595(11) 7_646
S(5) S(7) 3.5966(12) 3_766
S(7) S(1) 3.4481(10) 3_766
S(7) S(5) 3.5966(12) 3_766
S(8) S(2) 3.5419(11) 7_646
S(8) S(3) 3.5214(10) 1_545
S(10) C(8) 3.570(4) 3_756
C(1) C(4) 3.460(3) 7_656
C(2) C(3) 3.443(3) 7_656
C(3) C(2) 3.443(3) 7_656
C(4) C(1) 3.460(3) 7_656
C(8) S(10) 3.570(4) 3_756
S(5) H(6) 3.437 .
S(6) H(1) 3.456 1_545
S(6) H(3) 3.091 1_545
S(7) H(6) 3.370 3_766
S(9) H(1) 3.056 1_545
S(9) H(2) 3.517 1_545
S(9) H(2) 2.711 6_646
S(9) H(3) 3.080 .
S(9) H(4) 3.384 .
S(9) H(5) 3.326 2_756
S(9) H(5) 3.525 5_445
S(10) H(1) 3.069 3_766
S(10) H(4) 2.902 3_756
S(10) H(6) 3.124 3_766
C(5) H(1) 3.314 1_545
C(5) H(4) 3.473 .
H(1) S(6) 3.456 1_565
H(1) S(9) 3.056 1_565
H(1) S(10) 3.069 3_766
H(1) C(5) 3.314 1_565
H(1) H(4) 2.777 1_565
H(1) H(4) 3.511 2_766
H(2) S(9) 3.517 1_565
H(2) S(9) 2.711 6_656
H(2) H(5) 3.486 5_455
H(3) S(6) 3.091 1_565
H(3) S(9) 3.080 .
H(4) S(9) 3.384 .
H(4) S(10) 2.902 3_756
H(4) C(5) 3.473 .
H(4) H(1) 2.777 1_545
H(4) H(1) 3.511 2_746
H(5) S(9) 3.326 2_756
H(5) S(9) 3.525 5_555
H(5) H(2) 3.486 5_545
H(6) S(5) 3.437 .
H(6) S(7) 3.370 3_766
H(6) S(10) 3.124 3_766

loop_
_geom_torsion_atom_site_label_1
_geom_torsion_atom_site_label_2
_geom_torsion_atom_site_label_3
_geom_torsion_atom_site_label_4
_geom_torsion
S(1) Pd(1) S(2) C(2) -1.71(9)
S(2) Pd(1) S(1) C(1) 1.81(9)
S(1) Pd(1) S(3) C(3) 177.44(9)
S(3) Pd(1) S(1) C(1) -174.71(9)
S(1) Pd(1) S(4) C(4) -74.5(4)
S(4) Pd(1) S(1) C(1) -100.9(4)
S(2) Pd(1) S(3) C(3) 95.1(4)
S(3) Pd(1) S(2) C(2) 80.6(4)
S(2) Pd(1) S(4) C(4) -177.14(9)
S(4) Pd(1) S(2) C(2) 174.64(9)
S(3) Pd(1) S(4) C(4) -0.65(9)
S(4) Pd(1) S(3) C(3) 1.03(9)
Pd(1) S(1) C(1) S(5) 177.14(14)
Pd(1) S(1) C(1) C(2) -1.7(2)
Pd(1) S(2) C(2) S(6) -177.95(13)
Pd(1) S(2) C(2) C(1) 1.3(2)
Pd(1) S(3) C(3) S(7) 178.90(13)
Pd(1) S(3) C(3) C(4) -1.4(2)
Pd(1) S(4) C(4) S(8) -179.85(13)
Pd(1) S(4) C(4) C(3) -0.0(2)
C(1) S(5) C(5) S(6) -0.67(19)
C(1) S(5) C(5) S(9) 179.2(2)
C(5) S(5) C(1) S(1) -178.90(17)
C(5) S(5) C(1) C(2) -0.0(2)
C(2) S(6) C(5) S(5) 0.97(19)
C(2) S(6) C(5) S(9) -178.9(2)
C(5) S(6) C(2) S(2) 178.31(17)
C(5) S(6) C(2) C(1) -1.0(2)
C(3) S(7) C(6) S(8) -3.23(18)
C(3) S(7) C(6) S(10) 177.21(19)
C(6) S(7) C(3) S(3) -178.71(16)
C(6) S(7) C(3) C(4) 1.6(2)
C(4) S(8) C(6) S(7) 3.51(18)
C(4) S(8) C(6) S(10) -176.93(18)
C(6) S(8) C(4) S(4) 177.39(16)
C(6) S(8) C(4) C(3) -2.5(2)
S(1) C(1) C(2) S(2) 0.3(3)
S(1) C(1) C(2) S(6) 179.55(15)
S(5) C(1) C(2) S(2) -178.60(15)
S(5) C(1) C(2) S(6) 0.7(2)
S(3) C(3) C(4) S(4) 1.1(3)
S(3) C(3) C(4) S(8) -179.09(14)
S(7) C(3) C(4) S(4) -179.26(14)
S(7) C(3) C(4) S(8) 0.6(2)
